data_7706723
loop_
_publ_author_name
'Awwadi, Firas F.'
'Alwahsh, Manal I.'
'Turnbull, Mark M.'
'Landee, Christopher P.'
'Twamley, Brendan'

_publ_section_title
;
 Two new canted antiferromagnetic systems: magnetic, theoretical, and
 crystallographic studies on trans-bis(2-iodopyridine)dihalocopper(ii).
;
_journal_issue 12
_journal_name_full 'Dalton transactions (Cambridge, England : 2003)'
_journal_page_first 4167
_journal_page_last 4178
_journal_paper_doi 10.1039/d0dt04071a
_journal_volume 50
_journal_year 2021
_chemical_formula_moiety 'C10 H8 Br2 Cu I2 N2'
_chemical_formula_sum 'C10 H8 Br2 Cu I2 N2'
_chemical_formula_weight 633.34
_space_group_crystal_system monoclinic
_space_group_IT_number 15
_space_group_name_Hall '-C 2yc'
_space_group_name_H-M_alt 'C 1 2/c 1'
_atom_sites_solution_hydrogens geom
_atom_sites_solution_primary dual
_audit_creation_date 2021-02-16
_audit_creation_method
;
Olex2 1.3
(compiled 2020.11.12 svn.r5f609507 for OlexSys, GUI svn.r6226)
;
_audit_update_record
;
2021-02-16 deposited with the CCDC.	2021-03-01 downloaded from the CCDC.
;
_cell_angle_alpha 90
_cell_angle_beta 108.214(4)
_cell_angle_gamma 90
_cell_formula_units_Z 4
_cell_length_a 15.5405(17)
_cell_length_b 7.9511(9)
_cell_length_c 12.9193(14)
_cell_measurement_reflns_used 3161
_cell_measurement_temperature 296(2)
_cell_measurement_theta_max 26.951
_cell_measurement_theta_min 2.760
_cell_volume 1516.4(3)
_computing_cell_refinement 'SAINT V8.40A (Bruker, 2019)'
_computing_data_collection 'APEX 3 (Bruker, 2017) '
_computing_data_reduction 'SAINT V8.40A (Bruker, 2019)'
_computing_molecular_graphics 'Olex2 (Dolomanov et al., 2009)'
_computing_publication_material 'Olex2 (Dolomanov et al., 2009)'
_computing_structure_refinement 'SHELXL  (Sheldrick, 2015)'
_computing_structure_solution 'SHELXT  (Sheldrick, 2015)'
_diffrn_ambient_temperature 296(2)
_diffrn_detector 'CMOS area detector'
_diffrn_detector_area_resol_mean 5.12
_diffrn_detector_type 'Bruker PHOTON 50'
_diffrn_measured_fraction_theta_full 0.999
_diffrn_measured_fraction_theta_max 0.997
_diffrn_measurement_device 'three-circle diffractometer'
_diffrn_measurement_device_type 'Bruker D8 Quest ECO'
_diffrn_measurement_method '\w scans'
_diffrn_radiation_collimation '0.5 mm double-pinhole'
_diffrn_radiation_detector 'Bruker PHOTON 50'
_diffrn_radiation_monochromator graphite
_diffrn_radiation_probe x-ray
_diffrn_radiation_type 'Mo K\a'
_diffrn_radiation_wavelength 0.71073
_diffrn_radiation_xray_symbol K-L~3~
_diffrn_reflns_av_R_equivalents 0.0676
_diffrn_reflns_av_unetI/netI 0.0446
_diffrn_reflns_Laue_measured_fraction_full 0.999
_diffrn_reflns_Laue_measured_fraction_max 0.997
_diffrn_reflns_limit_h_max 19
_diffrn_reflns_limit_h_min -19
_diffrn_reflns_limit_k_max 10
_diffrn_reflns_limit_k_min -10
_diffrn_reflns_limit_l_max 16
_diffrn_reflns_limit_l_min -16
_diffrn_reflns_number 9674
_diffrn_reflns_point_group_measured_fraction_full 0.999
_diffrn_reflns_point_group_measured_fraction_max 0.997
_diffrn_reflns_theta_full 25.242
_diffrn_reflns_theta_max 27.130
_diffrn_reflns_theta_min 2.910
_diffrn_source 'sealed X-ray tube'
_diffrn_source_current 20.0
_diffrn_source_power 1.0
_diffrn_source_type 'Siemens, KFF Mo 2K -90 C'
_diffrn_source_voltage 50.0
_exptl_absorpt_coefficient_mu 10.762
_exptl_absorpt_correction_T_max 0.7455
_exptl_absorpt_correction_T_min 0.4778
_exptl_absorpt_correction_type multi-scan
_exptl_absorpt_process_details
;
SADABS-2016/2 (Krause, 2015) was used for absorption correction.
wR2(int) was 0.1246 before and 0.0669 after correction.
The Ratio of minimum to maximum transmission is 0.6409.
The \l/2 correction factor is 0.00150.
;
_exptl_crystal_colour green
_exptl_crystal_colour_primary green
_exptl_crystal_density_diffrn 2.774
_exptl_crystal_density_method 'not measured'
_exptl_crystal_description fragment
_exptl_crystal_F_000 1148
_exptl_crystal_size_max 0.16
_exptl_crystal_size_mid 0.1
_exptl_crystal_size_min 0.06
_refine_diff_density_max 0.782
_refine_diff_density_min -0.837
_refine_diff_density_rms 0.164
_refine_ls_extinction_coef 0.00049(7)
_refine_ls_extinction_expression Fc^*^=kFc[1+0.001xFc^2^\l^3^/sin(2\q)]^-1/4^
_refine_ls_extinction_method 'SHELXL-2018/3 (Sheldrick 2018)'
_refine_ls_goodness_of_fit_ref 1.024
_refine_ls_hydrogen_treatment constr
_refine_ls_matrix_type full
_refine_ls_number_parameters 80
_refine_ls_number_reflns 1681
_refine_ls_number_restraints 0
_refine_ls_restrained_S_all 1.024
_refine_ls_R_factor_all 0.0656
_refine_ls_R_factor_gt 0.0353
_refine_ls_shift/su_max 0.001
_refine_ls_shift/su_mean 0.000
_refine_ls_structure_factor_coef Fsqd
_refine_ls_weighting_details 'w=1/[\s^2^(Fo^2^)+18.8779P] where P=(Fo^2^+2Fc^2^)/3'
_refine_ls_weighting_scheme calc
_refine_ls_wR_factor_gt 0.0652
_refine_ls_wR_factor_ref 0.0756
_reflns_Friedel_coverage 0.000
_reflns_number_gt 1160
_reflns_number_total 1681
_reflns_threshold_expression 'I > 2\s(I)'
_cod_data_source_file d0dt04071a2.cif
_cod_data_source_block Cu(2ip)2Br2_RT
_cod_depositor_comments 'Adding full bibliography for 7706719--7706724.cif.'
_cod_database_code 7706723
_shelx_shelxl_version_number 2018/3
_shelx_space_group_comment
;
The symmetry employed for this shelxl refinement is uniquely defined
by the following loop, which should always be used as a source of
symmetry information in preference to the above space-group names.
They are only intended as comments.
;
_shelx_estimated_absorpt_t_max 0.564
_shelx_estimated_absorpt_t_min 0.278
_olex2_refinement_description
;
1. Fixed Uiso
 At 1.2 times of:
  All C(H) groups
2.a Aromatic/amide H refined with riding coordinates:
 C2(H2), C3(H3), C4(H4), C5(H5)
;
_olex2_exptl_crystal_mounting_method 'mounted in oil on a MiTeGen microloop'
_olex2_submission_original_sample_id 'Cu(2Ip)2Br2 RT'
_olex2_submission_special_instructions 'No special instructions were received'

loop_
_space_group_symop_operation_xyz
'x, y, z'
'-x, y, -z+1/2'
'x+1/2, y+1/2, z'
'-x+1/2, y+1/2, -z+1/2'
'-x, -y, -z'
'x, -y, z-1/2'
'-x+1/2, -y+1/2, -z'
'x+1/2, -y+1/2, z-1/2'

loop_
_atom_site_label
_atom_site_type_symbol
_atom_site_fract_x
_atom_site_fract_y
_atom_site_fract_z
_atom_site_U_iso_or_equiv
_atom_site_adp_type
_atom_site_occupancy
_atom_site_site_symmetry_order
_atom_site_calc_flag
_atom_site_refinement_flags_posn
_atom_site_refinement_flags_adp
_atom_site_refinement_flags_occupancy
_atom_site_disorder_assembly
_atom_site_disorder_group
I1 I 0.35742(4) 0.80736(7) 0.30990(4) 0.05144(19) Uani 1 1 d . . . . .
Br1 Br 0.12254(5) 0.64581(9) 0.35685(6) 0.0464(2) Uani 1 1 d . . . . .
Cu1 Cu 0.250000 0.750000 0.500000 0.0341(3) Uani 1 2 d S . P . .
N1 N 0.3261(4) 0.5691(7) 0.4708(4) 0.0348(12) Uani 1 1 d . . . . .
C1 C 0.3666(5) 0.5792(8) 0.3938(5) 0.0384(15) Uani 1 1 d . . . . .
C2 C 0.4146(5) 0.4481(9) 0.3700(6) 0.0491(19) Uani 1 1 d . . . . .
H2 H 0.442546 0.458894 0.316251 0.059 Uiso 1 1 calc R U . . .
C3 C 0.4205(5) 0.3012(9) 0.4269(6) 0.052(2) Uani 1 1 d . . . . .
H3 H 0.451346 0.209413 0.411027 0.063 Uiso 1 1 calc R U . . .
C4 C 0.3803(5) 0.2902(9) 0.5084(6) 0.0504(19) Uani 1 1 d . . . . .
H4 H 0.384753 0.192287 0.549088 0.060 Uiso 1 1 calc R U . . .
C5 C 0.3341(5) 0.4255(8) 0.5275(6) 0.0439(17) Uani 1 1 d . . . . .
H5 H 0.306842 0.418212 0.581987 0.053 Uiso 1 1 calc R U . . .

loop_
_atom_site_aniso_label
_atom_site_aniso_U_11
_atom_site_aniso_U_22
_atom_site_aniso_U_33
_atom_site_aniso_U_23
_atom_site_aniso_U_13
_atom_site_aniso_U_12
I1 0.0679(4) 0.0486(3) 0.0421(3) 0.0066(2) 0.0233(2) -0.0005(2)
Br1 0.0479(4) 0.0483(4) 0.0395(4) -0.0068(3) 0.0084(3) 0.0038(3)
Cu1 0.0415(7) 0.0327(6) 0.0293(6) -0.0001(5) 0.0128(5) 0.0055(5)
N1 0.039(3) 0.035(3) 0.031(3) 0.002(2) 0.012(2) 0.001(2)
C1 0.048(4) 0.034(4) 0.033(4) -0.003(3) 0.012(3) 0.001(3)
C2 0.052(5) 0.051(5) 0.048(4) -0.009(4) 0.021(4) 0.008(4)
C3 0.056(5) 0.037(4) 0.066(5) -0.016(4) 0.023(4) 0.005(4)
C4 0.050(5) 0.037(4) 0.061(5) 0.004(4) 0.014(4) 0.005(3)
C5 0.054(4) 0.036(4) 0.045(4) 0.001(3) 0.020(4) 0.005(3)

loop_
_atom_type_symbol
_atom_type_description
_atom_type_scat_dispersion_real
_atom_type_scat_dispersion_imag
_atom_type_scat_source
C C 0.0033 0.0016 'International Tables Vol C Tables 4.2.6.8 and 6.1.1.4'
H H 0.0000 0.0000 'International Tables Vol C Tables 4.2.6.8 and 6.1.1.4'
Br Br -0.2901 2.4595 'International Tables Vol C Tables 4.2.6.8 and 6.1.1.4'
Cu Cu 0.3201 1.2651 'International Tables Vol C Tables 4.2.6.8 and 6.1.1.4'
I I -0.4742 1.8119 'International Tables Vol C Tables 4.2.6.8 and 6.1.1.4'
N N 0.0061 0.0033 'International Tables Vol C Tables 4.2.6.8 and 6.1.1.4'

loop_
_geom_angle_atom_site_label_1
_geom_angle_atom_site_label_2
_geom_angle_atom_site_label_3
_geom_angle
_geom_angle_site_symmetry_1
_geom_angle_site_symmetry_3
_geom_angle_publ_flag
Br1 Cu1 Br1 180.0 7_566 . ?
N1 Cu1 Br1 89.96(15) . 7_566 ?
N1 Cu1 Br1 89.96(15) 7_566 . ?
N1 Cu1 Br1 90.04(15) 7_566 7_566 ?
N1 Cu1 Br1 90.04(15) . . ?
N1 Cu1 N1 180.0 . 7_566 ?
C1 N1 Cu1 123.3(4) . . ?
C1 N1 C5 118.3(6) . . ?
C5 N1 Cu1 118.4(4) . . ?
N1 C1 I1 117.8(5) . . ?
N1 C1 C2 122.5(7) . . ?
C2 C1 I1 119.7(5) . . ?
C1 C2 H2 120.7 . . ?
C3 C2 C1 118.5(7) . . ?
C3 C2 H2 120.7 . . ?
C2 C3 H3 120.3 . . ?
C2 C3 C4 119.5(7) . . ?
C4 C3 H3 120.3 . . ?
C3 C4 H4 120.7 . . ?
C5 C4 C3 118.6(7) . . ?
C5 C4 H4 120.7 . . ?
N1 C5 C4 122.6(7) . . ?
N1 C5 H5 118.7 . . ?
C4 C5 H5 118.7 . . ?

loop_
_geom_bond_atom_site_label_1
_geom_bond_atom_site_label_2
_geom_bond_distance
_geom_bond_site_symmetry_2
_geom_bond_publ_flag
I1 C1 2.095(7) . ?
Br1 Cu1 2.3959(7) . ?
Cu1 N1 1.972(5) 7_566 ?
Cu1 N1 1.972(5) . ?
N1 C1 1.335(8) . ?
N1 C5 1.341(8) . ?
C1 C2 1.372(9) . ?
C2 H2 0.9300 . ?
C2 C3 1.368(11) . ?
C3 H3 0.9300 . ?
C3 C4 1.385(10) . ?
C4 H4 0.9300 . ?
C4 C5 1.358(10) . ?
C5 H5 0.9300 . ?

loop_
_geom_torsion_atom_site_label_1
_geom_torsion_atom_site_label_2
_geom_torsion_atom_site_label_3
_geom_torsion_atom_site_label_4
_geom_torsion
_geom_torsion_site_symmetry_1
_geom_torsion_site_symmetry_2
_geom_torsion_site_symmetry_3
_geom_torsion_site_symmetry_4
_geom_torsion_publ_flag
I1 C1 C2 C3 179.2(5) . . . . ?
Cu1 N1 C1 I1 5.4(7) . . . . ?
Cu1 N1 C1 C2 -175.8(5) . . . . ?
Cu1 N1 C5 C4 175.8(6) . . . . ?
N1 C1 C2 C3 0.4(11) . . . . ?
C1 N1 C5 C4 -1.1(10) . . . . ?
C1 C2 C3 C4 -1.7(11) . . . . ?
C2 C3 C4 C5 1.5(11) . . . . ?
C3 C4 C5 N1 -0.2(11) . . . . ?
C5 N1 C1 I1 -177.9(5) . . . . ?
C5 N1 C1 C2 0.9(10) . . . . ?
